data_7100427
loop_
_publ_author_name
'C. Malla Reddy'
'Srinivas Basavoju'
'Gautam Desiraju R'

_publ_section_title
;
Sorting of polymorphs based on mechanical properties.
Trimorphs of 6-chloro-2,4-dinitroaniline
;
_journal_name_full 'Chemical Communications'
_journal_paper_doi 10.1039/b500712g
_journal_year 2005
_chemical_formula_moiety 'C6 H4 Cl N3 O4'
_chemical_formula_sum 'C6 H4 Cl N3 O4'
_chemical_formula_weight 217.57
_chemical_melting_point 434(1)
_chemical_name_common 6-chloro-2,4-dinitroaniline
_space_group_IT_number 14
_symmetry_cell_setting monoclinic
_symmetry_space_group_name_Hall '-P 2ybc'
_symmetry_space_group_name_H-M 'P 1 21/c 1'
_cell_angle_alpha 90.00
_cell_angle_beta 90.44(4)
_cell_angle_gamma 90.00
_cell_formula_units_Z 8
_cell_length_a 11.285(3)
_cell_length_b 18.220(3)
_cell_length_c 7.886(8)
_cell_measurement_temperature 293(2)
_cell_volume 1621.4(17)
_diffrn_ambient_temperature 293(2)
_exptl_crystal_density_diffrn 1.782
_cod_original_sg_symbol_H-M 'P 21/c'
_cod_database_code 7100427

loop_
_symmetry_equiv_pos_as_xyz
'x, y, z'
'-x, y+1/2, -z+1/2'
'-x, -y, -z'
'x, -y-1/2, z-1/2'

loop_
_atom_site_label
_atom_site_type_symbol
_atom_site_fract_x
_atom_site_fract_y
_atom_site_fract_z
_atom_site_U_iso_or_equiv
_atom_site_adp_type
_atom_site_occupancy
_atom_site_symmetry_multiplicity
_atom_site_calc_flag
_atom_site_refinement_flags
_atom_site_disorder_assembly
_atom_site_disorder_group
Cl1 Cl -0.21738(10) 0.87616(6) -0.01043(14) 0.0630(4) Uani 1 1 d . . .
O1 O 0.2188(2) 0.95908(14) 0.4394(4) 0.0683(9) Uani 1 1 d . . .
O2 O 0.0833(3) 1.03513(14) 0.3674(4) 0.0717(10) Uani 1 1 d . . .
O3 O 0.1753(3) 0.70477(14) 0.3781(4) 0.0662(9) Uani 1 1 d . . .
O4 O 0.0412(3) 0.66059(13) 0.2123(4) 0.0677(9) Uani 1 1 d . . .
N1 N -0.0929(3) 0.99306(17) 0.1683(4) 0.0525(9) Uani 1 1 d . . .
H1A H -0.0620 1.0316 0.2134 0.091(18) Uiso 1 1 d R . .
H1B H -0.1558 0.9968 0.1066 0.067(14) Uiso 1 1 d R . .
N2 N 0.1245(3) 0.97344(17) 0.3713(4) 0.0484(9) Uani 1 1 d . . .
N3 N 0.0913(3) 0.71212(16) 0.2822(4) 0.0463(8) Uani 1 1 d . . .
C1 C -0.0434(3) 0.92773(18) 0.1939(4) 0.0389(9) Uani 1 1 d . . .
C2 C 0.0594(3) 0.91347(18) 0.2919(4) 0.0378(9) Uani 1 1 d . . .
C3 C 0.1032(3) 0.84396(18) 0.3201(5) 0.0400(9) Uani 1 1 d . . .
H3 H 0.1705 0.8371 0.3869 0.040(10) Uiso 1 1 d R . .
C4 C 0.0467(3) 0.78554(18) 0.2490(5) 0.0395(9) Uani 1 1 d . . .
C5 C -0.0523(3) 0.79514(19) 0.1460(5) 0.0417(10) Uani 1 1 d . . .
H5 H -0.0895 0.7549 0.0964 0.053(11) Uiso 1 1 d R . .
C6 C -0.0942(3) 0.86370(19) 0.1184(5) 0.0408(9) Uani 1 1 d . . .
Cl2 Cl 0.72603(9) 0.64735(5) 0.99049(14) 0.0571(3) Uani 1 1 d . . .
O5 O 0.4121(3) 0.48583(14) 0.6441(4) 0.0865(12) Uani 1 1 d . . .
O6 O 0.2894(2) 0.56281(14) 0.5408(4) 0.0638(9) Uani 1 1 d . . .
O7 O 0.3408(3) 0.81778(13) 0.5843(4) 0.0633(9) Uani 1 1 d . . .
O8 O 0.4724(3) 0.86196(13) 0.7550(4) 0.0671(9) Uani 1 1 d . . .
N4 N 0.5905(3) 0.52909(16) 0.8363(4) 0.0505(9) Uani 1 1 d . . .
H4A H 0.5564 0.4901 0.7984 0.072(14) Uiso 1 1 d R . .
H4B H 0.6525 0.5255 0.8997 0.053(12) Uiso 1 1 d R . .
N5 N 0.3789(3) 0.54837(16) 0.6219(4) 0.0503(9) Uani 1 1 d . . .
N6 N 0.4222(3) 0.81059(16) 0.6850(4) 0.0451(8) Uani 1 1 d . . .
C7 C 0.5471(3) 0.59493(18) 0.7970(4) 0.0374(9) Uani 1 1 d . . .
C8 C 0.4466(3) 0.60833(17) 0.6947(5) 0.0384(9) Uani 1 1 d . . .
C9 C 0.4052(3) 0.67790(17) 0.6581(4) 0.0378(9) Uani 1 1 d . . .
H9 H 0.3382 0.6843 0.5904 0.041(10) Uiso 1 1 d R . .
C10 C 0.4644(3) 0.73720(17) 0.7229(5) 0.0366(9) Uani 1 1 d . . .
C11 C 0.5641(3) 0.72787(19) 0.8249(5) 0.0416(10) Uani 1 1 d . . .
H11 H 0.6039 0.7686 0.8681 0.057(12) Uiso 1 1 d R . .
C12 C 0.6033(3) 0.65929(18) 0.8612(5) 0.0394(9) Uani 1 1 d . . .

loop_
_atom_site_aniso_label
_atom_site_aniso_U_11
_atom_site_aniso_U_22
_atom_site_aniso_U_33
_atom_site_aniso_U_23
_atom_site_aniso_U_13
_atom_site_aniso_U_12
Cl1 0.0521(7) 0.0584(7) 0.0778(8) 0.0010(6) -0.0356(6) 0.0009(5)
O1 0.0586(19) 0.0505(17) 0.095(2) -0.0101(16) -0.0443(18) 0.0037(14)
O2 0.068(2) 0.0339(16) 0.113(3) -0.0045(16) -0.0407(19) 0.0039(14)
O3 0.066(2) 0.0506(17) 0.081(2) -0.0029(15) -0.0335(18) 0.0145(15)
O4 0.083(2) 0.0328(15) 0.087(2) -0.0069(15) -0.0267(19) -0.0041(14)
N1 0.050(2) 0.040(2) 0.068(2) 0.0040(17) -0.023(2) 0.0045(16)
N2 0.042(2) 0.0389(19) 0.064(2) -0.0022(17) -0.0202(18) 0.0002(15)
N3 0.050(2) 0.0349(18) 0.054(2) 0.0009(16) -0.0075(18) 0.0045(15)
C1 0.039(2) 0.037(2) 0.040(2) 0.0044(17) -0.0087(18) 0.0009(17)
C2 0.038(2) 0.032(2) 0.044(2) -0.0035(17) -0.0112(19) -0.0042(16)
C3 0.035(2) 0.040(2) 0.044(2) -0.0004(18) -0.0112(19) 0.0033(17)
C4 0.047(2) 0.032(2) 0.040(2) -0.0009(17) -0.006(2) 0.0003(17)
C5 0.045(2) 0.036(2) 0.044(2) -0.0057(18) -0.009(2) -0.0040(17)
C6 0.036(2) 0.042(2) 0.045(2) -0.0012(18) -0.0112(19) -0.0002(17)
Cl2 0.0476(6) 0.0507(6) 0.0726(8) -0.0005(5) -0.0316(6) 0.0000(5)
O5 0.083(2) 0.0296(16) 0.146(3) -0.0063(18) -0.065(2) 0.0050(15)
O6 0.0579(18) 0.0443(16) 0.088(2) -0.0029(15) -0.0401(18) -0.0030(13)
O7 0.071(2) 0.0448(16) 0.074(2) 0.0048(15) -0.0284(18) 0.0122(14)
O8 0.081(2) 0.0299(15) 0.090(2) -0.0057(15) -0.0255(18) -0.0012(14)
N4 0.051(2) 0.0312(18) 0.069(2) 0.0053(16) -0.028(2) 0.0009(15)
N5 0.045(2) 0.0356(19) 0.070(2) -0.0043(17) -0.0235(19) 0.0007(15)
N6 0.050(2) 0.0324(18) 0.053(2) 0.0012(16) -0.0076(19) 0.0041(15)
C7 0.035(2) 0.036(2) 0.042(2) 0.0037(17) -0.0095(18) 0.0005(16)
C8 0.037(2) 0.028(2) 0.050(2) -0.0018(17) -0.0113(19) -0.0021(15)
C9 0.036(2) 0.038(2) 0.039(2) 0.0022(18) -0.0094(19) -0.0007(17)
C10 0.040(2) 0.0279(19) 0.042(2) 0.0028(17) -0.0089(18) 0.0006(16)
C11 0.043(2) 0.034(2) 0.047(2) -0.0048(18) -0.009(2) -0.0052(17)
C12 0.033(2) 0.038(2) 0.047(2) -0.0001(18) -0.0146(19) -0.0011(16)

loop_
_geom_bond_atom_site_label_1
_geom_bond_atom_site_label_2
_geom_bond_distance
_geom_bond_site_symmetry_2
_geom_bond_publ_flag
Cl1 C6 1.731(4) . ?
O1 N2 1.217(4) . ?
O2 N2 1.217(4) . ?
O3 N3 1.216(4) . ?
O4 N3 1.225(4) . ?
N1 C1 1.330(4) . ?
N1 H1A 0.8601 . ?
N1 H1B 0.8602 . ?
N2 C2 1.456(4) . ?
N3 C4 1.452(4) . ?
C1 C2 1.413(5) . ?
C1 C6 1.428(5) . ?
C2 C3 1.377(4) . ?
C3 C4 1.360(5) . ?
C3 H3 0.9294 . ?
C4 C5 1.387(5) . ?
C5 C6 1.352(5) . ?
C5 H5 0.9299 . ?
Cl2 C12 1.728(4) . ?
O5 N5 1.212(4) . ?
O6 N5 1.220(3) . ?
O7 N6 1.217(4) . ?
O8 N6 1.223(4) . ?
N4 C7 1.332(4) . ?
N4 H4A 0.8604 . ?
N4 H4B 0.8593 . ?
N5 C8 1.449(4) . ?
N6 C10 1.450(4) . ?
C7 C8 1.408(5) . ?
C7 C12 1.424(5) . ?
C8 C9 1.380(4) . ?
C9 C10 1.368(4) . ?
C9 H9 0.9296 . ?
C10 C11 1.388(5) . ?
C11 C12 1.355(5) . ?
C11 H11 0.9307 . ?

loop_
_cod_related_entry_id
_cod_related_entry_database
_cod_related_entry_code
1 ChemSpider 17987
